data_4082260
loop_
_publ_author_name
'Pandarus, Valerica'
'Zargarian, Davit'

_publ_section_title
;
 New Pincer-Type Diphosphinito (POCOP) Complexes of Nickel
;
_journal_issue 17
_journal_name_full Organometallics
_journal_page_first 4321
_journal_paper_doi 10.1021/om700400x
_journal_volume 26
_journal_year 2007
_chemical_compound_source 'Synthesized by the authors. See text'
_chemical_formula_moiety 'C16 H33 F3 Ni O5 P2 S'
_chemical_formula_sum 'C16 H33 F3 Ni O5 P2 S'
_chemical_formula_weight 515.13
_chemical_name_systematic
; 
 ? 
;
_space_group_IT_number 2
_symmetry_cell_setting triclinic
_symmetry_space_group_name_Hall '-P 1'
_symmetry_space_group_name_H-M 'P -1'
_atom_sites_solution_hydrogens geom
_atom_sites_solution_primary direct
_atom_sites_solution_secondary difmap
_audit_creation_method SHELXL-97
_cell_angle_alpha 80.107(1)
_cell_angle_beta 83.663(1)
_cell_angle_gamma 60.950(1)
_cell_formula_units_Z 4
_cell_length_a 9.6621(3)
_cell_length_b 9.9213(2)
_cell_length_c 28.2123(7)
_cell_measurement_reflns_used 6262
_cell_measurement_temperature 150(2)
_cell_measurement_theta_max 68.51
_cell_measurement_theta_min 5.15
_cell_volume 2327.92(11)
_computing_cell_refinement 'SMART (Bruker, 1999)'
_computing_data_collection 'SMART (Bruker, 1999)'
_computing_data_reduction 'SAINT (Bruker, 1999)'
_computing_molecular_graphics 'SHELXTL (Bruker, 1997)'
_computing_publication_material 'UdMX (local program)'
_computing_structure_refinement 'SHELXL97 (Sheldrick, 1997)'
_computing_structure_solution 'SHELXS97 (Sheldrick, 1997)'
_diffrn_ambient_temperature 150(2)
_diffrn_detector_area_resol_mean 5.5
_diffrn_measured_fraction_theta_full 0.962
_diffrn_measured_fraction_theta_max 0.962
_diffrn_measurement_device_type 'Bruker Smart 2000'
_diffrn_measurement_method \w
_diffrn_radiation_monochromator graphite
_diffrn_radiation_source 'Sealed Tube'
_diffrn_radiation_type CuK\a
_diffrn_radiation_wavelength 1.54178
_diffrn_reflns_av_R_equivalents 0.049
_diffrn_reflns_av_sigmaI/netI 0.0606
_diffrn_reflns_limit_h_max 11
_diffrn_reflns_limit_h_min -11
_diffrn_reflns_limit_k_max 11
_diffrn_reflns_limit_k_min -11
_diffrn_reflns_limit_l_max 33
_diffrn_reflns_limit_l_min -33
_diffrn_reflns_number 31463
_diffrn_reflns_theta_full 68.75
_diffrn_reflns_theta_max 68.75
_diffrn_reflns_theta_min 1.59
_diffrn_standards_decay_% 5.15
_diffrn_standards_number 67
_exptl_absorpt_coefficient_mu 3.774
_exptl_absorpt_correction_T_max 0.6000
_exptl_absorpt_correction_T_min 0.4100
_exptl_absorpt_correction_type multi-scan
_exptl_absorpt_process_details 'Sadabs (Sheldrick,1996)'
_exptl_crystal_colour Colourless
_exptl_crystal_density_diffrn 1.470
_exptl_crystal_density_method 'not measured'
_exptl_crystal_description block
_exptl_crystal_F_000 1080
_exptl_crystal_size_max 0.16
_exptl_crystal_size_mid 0.10
_exptl_crystal_size_min 0.05
_refine_diff_density_max 1.293
_refine_diff_density_min -0.653
_refine_diff_density_rms 0.096
_refine_ls_extinction_method none
_refine_ls_goodness_of_fit_ref 0.976
_refine_ls_hydrogen_treatment constr
_refine_ls_matrix_type full
_refine_ls_number_parameters 662
_refine_ls_number_reflns 8266
_refine_ls_number_restraints 301
_refine_ls_restrained_S_all 1.063
_refine_ls_R_factor_all 0.0756
_refine_ls_R_factor_gt 0.0550
_refine_ls_shift/su_max 0.004
_refine_ls_shift/su_mean 0.000
_refine_ls_structure_factor_coef Fsqd
_refine_ls_weighting_details 'calc w=1/[\s^2^(Fo^2^)+(0.0946P)^2^] where P=(Fo^2^+2Fc^2^)/3'
_refine_ls_weighting_scheme calc
_refine_ls_wR_factor_gt 0.1402
_refine_ls_wR_factor_ref 0.1527
_reflns_number_gt 5859
_reflns_number_total 8266
_reflns_threshold_expression I>2\s(I)
_cod_data_source_file om700400xsup5.cif
_cod_data_source_block vale24
_cod_depositor_comments
;
The following automatic conversions were performed:

'_symmetry_cell_setting' value 'Triclinic' changed to 'triclinic'
according to /home/saulius/struct/CIF-dictionaries/cif_core.dic
dictionary named 'cif_core.dic' version 2.4.2 from
2011-04-26.

'_geom_bond_publ_flag' value 'Y' changed to 'y'
according to /home/saulius/struct/CIF-dictionaries/cif_core.dic
dictionary named 'cif_core.dic' version 2.4.2 from 2011-04-26 (74
times).

'_geom_angle_publ_flag' value 'Y' changed to 'y' according
to /home/saulius/struct/CIF-dictionaries/cif_core.dic dictionary
named 'cif_core.dic' version 2.4.2 from 2011-04-26 (134
times).

'_geom_torsion_publ_flag' value 'Y' changed to 'y' according
to /home/saulius/struct/CIF-dictionaries/cif_core.dic dictionary
named 'cif_core.dic' version 2.4.2 from 2011-04-26 (191 time).

Automatic conversion script
Id: cif_fix_values 1891 2012-01-12 08:04:46Z andrius 
;
_cod_original_cell_volume 2327.92(10)
_cod_original_sg_symbol_H-M P-1
_cod_database_code 4082260

loop_
_symmetry_equiv_pos_as_xyz
'x, y, z'
'-x, -y, -z'

loop_
_atom_site_label
_atom_site_type_symbol
_atom_site_fract_x
_atom_site_fract_y
_atom_site_fract_z
_atom_site_U_iso_or_equiv
_atom_site_adp_type
_atom_site_occupancy
_atom_site_symmetry_multiplicity
_atom_site_calc_flag
_atom_site_refinement_flags
_atom_site_disorder_assembly
_atom_site_disorder_group
C215 C 0.9377(6) 0.5766(6) 0.18256(18) 0.0412(12) Uani 1 1 d . B .
H21A H 0.9962 0.5945 0.2048 0.062 Uiso 1 1 calc R . .
H21B H 1.0096 0.4833 0.1677 0.062 Uiso 1 1 calc R . .
H21C H 0.8517 0.5620 0.2003 0.062 Uiso 1 1 calc R . .
Ni11 Ni 0.53977(8) 0.84838(8) 0.36612(3) 0.02466(19) Uani 1 1 d . . .
P12 P 0.79162(13) 0.68433(13) 0.37325(5) 0.0300(3) Uani 1 1 d . A .
P11 P 0.28592(13) 0.96013(12) 0.35373(4) 0.0258(2) Uani 1 1 d . A .
O12 O 0.8260(4) 0.5348(4) 0.34834(15) 0.0480(10) Uani 1 1 d . . .
O11 O 0.2617(3) 0.8495(3) 0.32268(11) 0.0307(7) Uani 1 1 d . . .
C13 C 0.6922(6) 0.5540(6) 0.3254(2) 0.0403(12) Uani 1 1 d . A .
H13A H 0.6832 0.4575 0.3342 0.048 Uiso 1 1 calc R . .
H13B H 0.7116 0.5668 0.2901 0.048 Uiso 1 1 calc R . .
C12 C 0.5400(6) 0.6865(8) 0.3372(3) 0.073(2) Uani 1 1 d . A .
H12 H 0.5133 0.6321 0.3671 0.088 Uiso 1 1 calc R . .
C11 C 0.4080(6) 0.7209(6) 0.3104(2) 0.0526(15) Uani 1 1 d . A .
H11A H 0.3934 0.6274 0.3148 0.063 Uiso 1 1 calc R . .
H11B H 0.4330 0.7421 0.2759 0.063 Uiso 1 1 calc R . .
C17 C 0.8613(6) 0.5958(6) 0.43446(19) 0.0398(12) Uani 1 1 d . . .
H17 H 0.9742 0.5131 0.4323 0.048 Uiso 1 1 calc R A .
C16 C 0.9379(6) 0.7391(6) 0.3428(2) 0.0411(12) Uani 1 1 d . . .
H16 H 0.9505 0.8056 0.3631 0.049 Uiso 1 1 calc R A .
C15 C 0.1527(6) 0.9719(6) 0.40606(18) 0.0370(11) Uani 1 1 d . . .
H15 H 0.0472 0.9990 0.3943 0.044 Uiso 1 1 calc R A .
C14 C 0.1945(7) 1.1505(5) 0.3170(2) 0.0446(13) Uani 1 1 d . . .
H14 H 0.1830 1.2299 0.3369 0.053 Uiso 1 1 calc R A .
C114 C 0.8526(7) 0.7155(6) 0.4632(2) 0.0470(13) Uani 1 1 d . A .
H11C H 0.7436 0.8005 0.4641 0.071 Uiso 1 1 calc R . .
H11D H 0.9229 0.7570 0.4481 0.071 Uiso 1 1 calc R . .
H11E H 0.8858 0.6664 0.4961 0.071 Uiso 1 1 calc R . .
C115 C 0.7615(7) 0.5192(6) 0.4590(2) 0.0523(15) Uani 1 1 d . A .
H11F H 0.8003 0.4684 0.4913 0.078 Uiso 1 1 calc R . .
H11G H 0.7702 0.4415 0.4399 0.078 Uiso 1 1 calc R . .
H11H H 0.6503 0.5989 0.4614 0.078 Uiso 1 1 calc R . .
C112 C 0.8766(8) 0.8357(8) 0.2949(2) 0.0608(17) Uani 1 1 d . A .
H11I H 0.9539 0.8670 0.2789 0.091 Uiso 1 1 calc R . .
H11J H 0.7759 0.9286 0.3000 0.091 Uiso 1 1 calc R . .
H11K H 0.8600 0.7741 0.2746 0.091 Uiso 1 1 calc R . .
C113 C 1.0999(7) 0.5980(7) 0.3371(3) 0.075(2) Uani 1 1 d . A .
H11L H 1.0898 0.5274 0.3190 0.113 Uiso 1 1 calc R . .
H11M H 1.1409 0.5435 0.3690 0.113 Uiso 1 1 calc R . .
H11N H 1.1732 0.6324 0.3197 0.113 Uiso 1 1 calc R . .
C110 C 0.1301(7) 1.0985(7) 0.4349(2) 0.0587(16) Uani 1 1 d . A .
H11O H 0.0605 1.1004 0.4631 0.088 Uiso 1 1 calc R . .
H11P H 0.0823 1.1998 0.4146 0.088 Uiso 1 1 calc R . .
H11Q H 0.2332 1.0766 0.4455 0.088 Uiso 1 1 calc R . .
C111 C 0.2177(7) 0.8119(6) 0.43727(19) 0.0461(13) Uani 1 1 d . A .
H11R H 0.3211 0.7834 0.4492 0.069 Uiso 1 1 calc R . .
H11S H 0.2292 0.7337 0.4179 0.069 Uiso 1 1 calc R . .
H11T H 0.1441 0.8165 0.4646 0.069 Uiso 1 1 calc R . .
C19 C 0.0289(6) 1.1944(6) 0.3012(2) 0.0506(14) Uani 1 1 d . A .
H19A H -0.0161 1.2970 0.2816 0.076 Uiso 1 1 calc R . .
H19B H -0.0400 1.1974 0.3296 0.076 Uiso 1 1 calc R . .
H19C H 0.0371 1.1168 0.2821 0.076 Uiso 1 1 calc R . .
C18 C 0.3021(8) 1.1525(8) 0.2735(2) 0.065(2) Uani 1 1 d . A .
H18A H 0.3225 1.0692 0.2551 0.097 Uiso 1 1 calc R . .
H18B H 0.4026 1.1365 0.2844 0.097 Uiso 1 1 calc R . .
H18C H 0.2505 1.2532 0.2531 0.097 Uiso 1 1 calc R . .
S11 S 0.5860(3) 1.1328(2) 0.38421(6) 0.0294(5) Uani 0.757(5) 1 d PDU A -1
O13 O 0.5285(16) 1.0190(10) 0.3956(4) 0.037(3) Uani 0.757(5) 1 d PDU A -1
O14 O 0.7518(5) 1.0676(6) 0.3889(2) 0.0530(14) Uani 0.757(5) 1 d PDU A -1
O15 O 0.5154(9) 1.2456(8) 0.3435(2) 0.0539(18) Uani 0.757(5) 1 d PDU A -1
C1 C 0.5003(7) 1.2427(7) 0.4354(2) 0.0344(15) Uani 0.757(5) 1 d PDU A -1
F11 F 0.5579(12) 1.1435(12) 0.4767(3) 0.065(3) Uani 0.757(5) 1 d PDU A -1
F12 F 0.5374(10) 1.3545(8) 0.4319(3) 0.055(2) Uani 0.757(5) 1 d PDU A -1
F13 F 0.3418(5) 1.3122(5) 0.43499(16) 0.0535(12) Uani 0.757(5) 1 d PDU A -1
S11A S 0.4987(9) 1.1676(6) 0.38985(19) 0.0325(15) Uani 0.243(5) 1 d PDU A -2
O13A O 0.542(4) 1.004(2) 0.4015(12) 0.021(7) Uani 0.243(5) 1 d PDU A -2
O14A O 0.3376(13) 1.2676(15) 0.3988(5) 0.043(4) Uani 0.243(5) 1 d PDU A -2
O15A O 0.575(2) 1.203(2) 0.3468(6) 0.037(5) Uani 0.243(5) 1 d PDU A -2
C1A C 0.5974(16) 1.1870(17) 0.4381(5) 0.027(4) Uani 0.243(5) 1 d PDU A -2
F11A F 0.527(3) 1.158(3) 0.4794(6) 0.028(5) Uiso 0.243(5) 1 d PD A -2
F12A F 0.577(3) 1.3270(19) 0.4384(9) 0.044(6) Uani 0.243(5) 1 d PDU A -2
F13A F 0.7548(13) 1.0981(15) 0.4331(5) 0.056(4) Uani 0.243(5) 1 d PDU A -2
Ni21 Ni 0.64934(8) 0.55174(7) 0.11753(3) 0.02456(19) Uani 1 1 d . . .
P22 P 0.79125(13) 0.67033(12) 0.09581(4) 0.0267(3) Uani 1 1 d . B .
P21 P 0.56400(13) 0.38251(12) 0.13586(4) 0.0237(2) Uani 1 1 d . B .
O22 O 0.9530(4) 0.5460(3) 0.07061(11) 0.0292(7) Uani 1 1 d . . .
O21 O 0.6914(4) 0.2267(3) 0.11317(11) 0.0309(7) Uani 1 1 d . . .
C23 C 0.9430(5) 0.4134(5) 0.06053(16) 0.0302(10) Uani 1 1 d . B .
H23A H 1.0505 0.3229 0.0603 0.036 Uiso 1 1 calc R . .
H23B H 0.8996 0.4365 0.0282 0.036 Uiso 1 1 calc R . .
C22 C 0.8394(5) 0.3729(5) 0.09726(17) 0.0306(10) Uani 1 1 d . B .
H22 H 0.9041 0.3197 0.1266 0.037 Uiso 1 1 calc R . .
C21 C 0.8065(5) 0.2525(5) 0.08120(17) 0.0302(10) Uani 1 1 d . B .
H21D H 0.7663 0.2888 0.0481 0.036 Uiso 1 1 calc R . .
H21E H 0.9063 0.1532 0.0807 0.036 Uiso 1 1 calc R . .
C27 C 0.8678(6) 0.7177(5) 0.14321(17) 0.0360(11) Uani 1 1 d . . .
H27 H 0.9550 0.7404 0.1289 0.043 Uiso 1 1 calc R B .
C26 C 0.7156(6) 0.8423(5) 0.04974(16) 0.0331(10) Uani 1 1 d . . .
H26 H 0.6241 0.9294 0.0644 0.040 Uiso 1 1 calc R B .
C24 C 0.3739(5) 0.4310(6) 0.11205(17) 0.0337(10) Uani 1 1 d . . .
H24 H 0.2884 0.5202 0.1275 0.040 Uiso 1 1 calc R B .
C25 C 0.5566(5) 0.3121(5) 0.19997(15) 0.0264(9) Uani 1 1 d . . .
H25 H 0.5355 0.2216 0.2033 0.032 Uiso 1 1 calc R B .
C214 C 0.7393(8) 0.8619(6) 0.1640(2) 0.0534(15) Uani 1 1 d . B .
H21F H 0.6469 0.8471 0.1744 0.080 Uiso 1 1 calc R . .
H21G H 0.7085 0.9530 0.1392 0.080 Uiso 1 1 calc R . .
H21H H 0.7801 0.8780 0.1916 0.080 Uiso 1 1 calc R . .
C212 C 0.6534(6) 0.8049(5) 0.00910(17) 0.0355(11) Uani 1 1 d . B .
H21I H 0.6222 0.8908 -0.0175 0.053 Uiso 1 1 calc R . .
H21J H 0.5614 0.7909 0.0210 0.053 Uiso 1 1 calc R . .
H21K H 0.7367 0.7091 -0.0023 0.053 Uiso 1 1 calc R . .
C213 C 0.8406(7) 0.8950(6) 0.03194(18) 0.0452(13) Uani 1 1 d . B .
H21L H 0.9336 0.8097 0.0187 0.068 Uiso 1 1 calc R . .
H21M H 0.8718 0.9237 0.0589 0.068 Uiso 1 1 calc R . .
H21N H 0.7958 0.9852 0.0069 0.068 Uiso 1 1 calc R . .
C28 C 0.3755(7) 0.4824(7) 0.05818(19) 0.0504(14) Uani 1 1 d . B .
H28A H 0.4620 0.3980 0.0425 0.076 Uiso 1 1 calc R . .
H28B H 0.3913 0.5744 0.0520 0.076 Uiso 1 1 calc R . .
H28C H 0.2743 0.5081 0.0452 0.076 Uiso 1 1 calc R . .
C29 C 0.3378(6) 0.2946(6) 0.1230(2) 0.0422(12) Uani 1 1 d . B .
H29A H 0.2349 0.3256 0.1101 0.063 Uiso 1 1 calc R . .
H29B H 0.3349 0.2648 0.1580 0.063 Uiso 1 1 calc R . .
H29C H 0.4205 0.2059 0.1081 0.063 Uiso 1 1 calc R . .
C210 C 0.4224(6) 0.4396(5) 0.22565(16) 0.0324(10) Uani 1 1 d . B .
H21O H 0.4201 0.4012 0.2600 0.049 Uiso 1 1 calc R . .
H21P H 0.3213 0.4690 0.2118 0.049 Uiso 1 1 calc R . .
H21Q H 0.4395 0.5306 0.2217 0.049 Uiso 1 1 calc R . .
C211 C 0.7149(6) 0.2574(6) 0.22212(18) 0.0395(12) Uani 1 1 d . B .
H21R H 0.7366 0.3452 0.2195 0.059 Uiso 1 1 calc R . .
H21S H 0.7990 0.1755 0.2050 0.059 Uiso 1 1 calc R . .
H21T H 0.7111 0.2161 0.2561 0.059 Uiso 1 1 calc R . .
S21 S 0.3140(3) 0.8523(4) 0.12112(10) 0.0157(8) Uani 0.514(8) 1 d PDU B -1
O23 O 0.4511(13) 0.7139(12) 0.1399(4) 0.023(3) Uani 0.514(8) 1 d PDU B -1
O24 O 0.3378(10) 0.9710(9) 0.0957(3) 0.039(2) Uani 0.514(8) 1 d PDU B -1
O25 O 0.2128(11) 0.8138(10) 0.0973(4) 0.064(3) Uani 0.514(8) 1 d PDU B -1
C2 C 0.2134(14) 0.9246(12) 0.1766(4) 0.055(4) Uani 0.514(8) 1 d PDU B -1
F21 F 0.0897(10) 1.0610(8) 0.1683(3) 0.064(2) Uani 0.514(8) 1 d PDU B -1
F22 F 0.1789(9) 0.8269(9) 0.2054(3) 0.070(3) Uani 0.514(8) 1 d PDU B -1
F23 F 0.3156(16) 0.9492(13) 0.1997(4) 0.128(4) Uani 0.514(8) 1 d PDU B -1
S21A S 0.3397(9) 0.8666(7) 0.1300(3) 0.114(3) Uani 0.486(8) 1 d PDU B -2
O23A O 0.4699(14) 0.7229(13) 0.1503(5) 0.026(3) Uani 0.486(8) 1 d PDU B -2
O24A O 0.3465(17) 0.9959(13) 0.1153(5) 0.083(4) Uani 0.486(8) 1 d PDU B -2
O25A O 0.276(2) 0.839(2) 0.0915(5) 0.136(7) Uani 0.486(8) 1 d PDU B -2
C2A C 0.1721(10) 0.8943(10) 0.1701(3) 0.023(2) Uani 0.486(8) 1 d PDU B -2
F21A F 0.0399(8) 1.0197(8) 0.1584(3) 0.049(2) Uani 0.486(8) 1 d PDU B -2
F22A F 0.1404(8) 0.7795(8) 0.1824(3) 0.057(2) Uani 0.486(8) 1 d PDU B -2
F23A F 0.2196(10) 0.9068(11) 0.2113(3) 0.067(3) Uani 0.486(8) 1 d PDU B -2

loop_
_atom_site_aniso_label
_atom_site_aniso_U_11
_atom_site_aniso_U_22
_atom_site_aniso_U_33
_atom_site_aniso_U_23
_atom_site_aniso_U_13
_atom_site_aniso_U_12
C215 0.048(3) 0.034(3) 0.034(3) -0.001(2) -0.005(2) -0.013(2)
Ni11 0.0217(4) 0.0216(4) 0.0296(4) -0.0033(3) -0.0012(3) -0.0096(3)
P12 0.0226(5) 0.0231(5) 0.0436(7) -0.0057(5) -0.0010(5) -0.0100(5)
P11 0.0249(5) 0.0219(5) 0.0299(6) -0.0006(4) -0.0046(4) -0.0107(5)
O12 0.0224(17) 0.0339(18) 0.089(3) -0.0271(19) 0.0000(17) -0.0088(16)
O11 0.0249(15) 0.0270(15) 0.0394(18) -0.0076(13) -0.0024(13) -0.0105(14)
C13 0.031(3) 0.034(3) 0.058(3) -0.018(2) -0.001(2) -0.014(2)
C12 0.024(3) 0.064(4) 0.134(7) -0.068(4) -0.007(3) -0.005(3)
C11 0.038(3) 0.042(3) 0.074(4) -0.028(3) -0.009(3) -0.008(3)
C17 0.030(2) 0.029(2) 0.053(3) 0.008(2) -0.012(2) -0.009(2)
C16 0.035(3) 0.035(3) 0.056(3) -0.008(2) 0.010(2) -0.021(2)
C15 0.027(2) 0.039(3) 0.046(3) -0.017(2) 0.007(2) -0.014(2)
C14 0.056(3) 0.024(2) 0.054(3) 0.005(2) -0.026(3) -0.018(3)
C114 0.049(3) 0.048(3) 0.045(3) 0.008(2) -0.017(3) -0.025(3)
C115 0.056(3) 0.037(3) 0.059(4) 0.016(3) -0.009(3) -0.023(3)
C112 0.075(4) 0.071(4) 0.042(3) -0.010(3) 0.020(3) -0.043(4)
C113 0.033(3) 0.049(4) 0.141(7) -0.020(4) 0.025(4) -0.020(3)
C110 0.056(4) 0.060(4) 0.067(4) -0.037(3) 0.026(3) -0.030(3)
C111 0.051(3) 0.060(3) 0.036(3) -0.001(2) 0.008(2) -0.037(3)
C19 0.041(3) 0.034(3) 0.060(4) -0.003(2) -0.023(3) -0.002(3)
C18 0.079(4) 0.076(4) 0.059(4) 0.038(3) -0.036(3) -0.059(4)
S11 0.0300(11) 0.0264(8) 0.0319(9) -0.0037(6) 0.0032(8) -0.0145(9)
O13 0.041(4) 0.036(4) 0.038(4) -0.009(3) 0.000(3) -0.020(3)
O14 0.035(2) 0.049(3) 0.080(3) -0.016(2) 0.006(2) -0.024(2)
O15 0.064(4) 0.045(3) 0.037(3) 0.005(2) -0.004(3) -0.016(3)
C1 0.037(3) 0.033(3) 0.036(3) -0.002(2) -0.005(3) -0.019(3)
F11 0.082(5) 0.067(4) 0.044(3) -0.010(2) -0.008(3) -0.032(4)
F12 0.063(4) 0.041(3) 0.077(4) -0.017(3) 0.000(3) -0.035(3)
F13 0.045(2) 0.047(2) 0.064(3) -0.0194(19) 0.0116(19) -0.0172(19)
S11A 0.036(3) 0.027(3) 0.033(3) -0.0018(19) -0.003(2) -0.015(3)
O13A 0.026(8) 0.016(8) 0.022(8) -0.004(4) -0.005(5) -0.009(5)
O14A 0.037(5) 0.043(5) 0.048(6) -0.004(4) -0.007(4) -0.019(4)
O15A 0.039(7) 0.039(7) 0.029(6) -0.002(4) 0.004(4) -0.017(5)
C1A 0.024(6) 0.028(6) 0.032(6) -0.003(4) 0.003(4) -0.016(5)
F12A 0.047(7) 0.043(7) 0.052(7) -0.012(5) -0.011(5) -0.025(5)
F13A 0.043(5) 0.064(6) 0.067(6) -0.009(4) -0.003(4) -0.030(4)
Ni21 0.0252(4) 0.0160(3) 0.0275(4) 0.0015(3) 0.0023(3) -0.0080(3)
P22 0.0329(6) 0.0198(5) 0.0257(6) 0.0017(4) 0.0005(5) -0.0132(5)
P21 0.0244(5) 0.0198(5) 0.0250(5) 0.0006(4) -0.0010(4) -0.0102(5)
O22 0.0304(16) 0.0241(15) 0.0342(17) -0.0009(13) 0.0013(13) -0.0153(14)
O21 0.0303(16) 0.0249(15) 0.0377(17) -0.0060(13) 0.0077(14) -0.0147(14)
C23 0.031(2) 0.024(2) 0.034(2) -0.0039(18) 0.0013(19) -0.012(2)
C22 0.029(2) 0.022(2) 0.037(3) -0.0020(18) 0.0005(19) -0.010(2)
C21 0.029(2) 0.025(2) 0.034(2) -0.0038(18) 0.0036(19) -0.013(2)
C27 0.049(3) 0.031(2) 0.031(2) 0.0010(19) -0.004(2) -0.023(2)
C26 0.044(3) 0.022(2) 0.029(2) 0.0010(18) 0.003(2) -0.014(2)
C24 0.027(2) 0.037(2) 0.033(2) -0.002(2) -0.0054(19) -0.012(2)
C25 0.028(2) 0.0204(19) 0.030(2) 0.0029(17) -0.0022(18) -0.0123(19)
C214 0.084(4) 0.028(3) 0.042(3) -0.004(2) -0.013(3) -0.019(3)
C212 0.041(3) 0.028(2) 0.031(2) 0.0041(19) -0.001(2) -0.014(2)
C213 0.071(4) 0.036(3) 0.037(3) 0.008(2) -0.005(3) -0.035(3)
C28 0.045(3) 0.064(4) 0.038(3) 0.000(3) -0.010(2) -0.023(3)
C29 0.029(3) 0.046(3) 0.055(3) -0.009(2) -0.005(2) -0.019(2)
C210 0.042(3) 0.027(2) 0.024(2) 0.0001(18) 0.0014(19) -0.015(2)
C211 0.034(3) 0.043(3) 0.037(3) 0.011(2) -0.010(2) -0.017(2)
S21 0.0190(12) 0.0128(12) 0.0132(11) -0.0004(8) -0.0061(8) -0.0053(9)
O23 0.025(4) 0.023(4) 0.019(4) -0.004(3) -0.002(3) -0.009(3)
O24 0.056(4) 0.027(3) 0.036(4) 0.007(3) 0.000(3) -0.024(3)
O25 0.060(4) 0.055(4) 0.098(5) -0.007(3) -0.047(3) -0.037(4)
C2 0.049(5) 0.046(5) 0.055(6) 0.007(4) 0.002(4) -0.016(4)
F21 0.050(4) 0.042(3) 0.064(4) 0.000(3) 0.007(3) 0.002(3)
F22 0.055(4) 0.061(4) 0.058(4) 0.011(3) 0.021(3) -0.011(3)
F23 0.150(6) 0.117(6) 0.111(6) -0.047(4) -0.018(4) -0.048(4)
S21A 0.114(4) 0.040(3) 0.112(4) 0.018(3) 0.067(3) -0.001(3)
O23A 0.026(4) 0.023(4) 0.031(5) -0.009(3) -0.002(3) -0.013(3)
O24A 0.093(6) 0.055(5) 0.103(6) 0.007(4) 0.008(5) -0.043(4)
O25A 0.129(8) 0.131(8) 0.132(8) -0.016(5) 0.000(5) -0.052(5)
C2A 0.019(4) 0.017(4) 0.030(4) 0.000(3) -0.007(3) -0.006(3)
F21A 0.037(3) 0.036(3) 0.049(4) 0.003(3) -0.005(3) 0.000(3)
F22A 0.040(3) 0.056(4) 0.076(4) -0.007(3) 0.010(3) -0.027(3)
F23A 0.060(4) 0.085(4) 0.051(4) -0.041(3) -0.009(3) -0.018(3)

loop_
_atom_type_symbol
_atom_type_description
_atom_type_scat_dispersion_real
_atom_type_scat_dispersion_imag
_atom_type_scat_source
C C 0.0181 0.0091 'International Tables Vol C Tables 4.2.6.8 and 6.1.1.4'
H H 0.0000 0.0000 'International Tables Vol C Tables 4.2.6.8 and 6.1.1.4'
O O 0.0492 0.0322 'International Tables Vol C Tables 4.2.6.8 and 6.1.1.4'
F F 0.0727 0.0534 'International Tables Vol C Tables 4.2.6.8 and 6.1.1.4'
P P 0.2955 0.4335 'International Tables Vol C Tables 4.2.6.8 and 6.1.1.4'
S S 0.3331 0.5567 'International Tables Vol C Tables 4.2.6.8 and 6.1.1.4'
Ni Ni -3.0029 0.5091 'International Tables Vol C Tables 4.2.6.8 and 6.1.1.4'

loop_
_geom_angle_atom_site_label_1
_geom_angle_atom_site_label_2
_geom_angle_atom_site_label_3
_geom_angle
_geom_angle_publ_flag
C27 C215 H21A 109.5 ?
C27 C215 H21B 109.5 ?
H21A C215 H21B 109.5 ?
C27 C215 H21C 109.5 ?
H21A C215 H21C 109.5 ?
H21B C215 H21C 109.5 ?
C12 NI11 O13 177.3(4) y
C12 NI11 O13A 174.9(8) y
O13 NI11 O13A 6.10(11) y
C12 NI11 P12 83.02(17) y
O13 NI11 P12 99.7(4) y
O13A NI11 P12 95.5(1) y
C12 NI11 P11 82.14(17) y
O13 NI11 P11 95.2(4) y
O13A NI11 P11 99.1(1) y
P12 NI11 P11 164.93(5) y
O12 P12 C16 102.7(2) y
O12 P12 C17 102.3(2) y
C16 P12 C17 106.2(2) y
O12 P12 NI11 106.92(13) y
C16 P12 NI11 119.53(17) y
C17 P12 NI11 116.89(17) y
O11 P11 C14 103.2(2) y
O11 P11 C15 102.74(19) y
C14 P11 C15 106.3(3) y
O11 P11 NI11 106.14(12) y
C14 P11 NI11 118.48(19) y
C15 P11 NI11 117.76(17) y
C13 O12 P12 113.6(3) y
C11 O11 P11 112.6(3) y
O12 C13 C12 115.3(4) y
O12 C13 H13A 108.5 ?
C12 C13 H13A 108.5 ?
O12 C13 H13B 108.5 ?
C12 C13 H13B 108.5 ?
H13A C13 H13B 107.5 ?
C11 C12 C13 116.7(5) y
C11 C12 NI11 119.3(4) y
C13 C12 NI11 119.3(4) y
C11 C12 H12 97.3 ?
C13 C12 H12 97.3 ?
NI11 C12 H12 97.3 ?
C12 C11 O11 115.6(5) y
C12 C11 H11A 108.4 ?
O11 C11 H11A 108.4 ?
C12 C11 H11B 108.4 ?
O11 C11 H11B 108.4 ?
H11A C11 H11B 107.4 ?
C114 C17 C115 111.2(5) y
C114 C17 P12 111.1(3) y
C115 C17 P12 108.9(4) y
C114 C17 H17 108.5 ?
C115 C17 H17 108.5 ?
P12 C17 H17 108.5 ?
C112 C16 C113 111.5(5) y
C112 C16 P12 109.5(4) y
C113 C16 P12 112.3(4) y
C112 C16 H16 107.8 ?
C113 C16 H16 107.8 ?
P12 C16 H16 107.8 ?
C110 C15 C111 111.5(5) y
C110 C15 P11 111.3(4) y
C111 C15 P11 109.2(3) y
C110 C15 H15 108.2 ?
C111 C15 H15 108.2 ?
P11 C15 H15 108.2 ?
C18 C14 C19 110.7(5) y
C18 C14 P11 109.6(4) y
C19 C14 P11 112.0(4) y
C18 C14 H14 108.1 ?
C19 C14 H14 108.1 ?
P11 C14 H14 108.1 ?
C17 C114 H11C 109.5 ?
C17 C114 H11D 109.5 ?
H11C C114 H11D 109.5 ?
C17 C114 H11E 109.5 ?
H11C C114 H11E 109.5 ?
H11D C114 H11E 109.5 ?
C17 C115 H11F 109.5 ?
C17 C115 H11G 109.5 ?
H11F C115 H11G 109.5 ?
C17 C115 H11H 109.5 ?
H11F C115 H11H 109.5 ?
H11G C115 H11H 109.5 ?
C16 C112 H11I 109.5 ?
C16 C112 H11J 109.5 ?
H11I C112 H11J 109.5 ?
C16 C112 H11K 109.5 ?
H11I C112 H11K 109.5 ?
H11J C112 H11K 109.5 ?
C16 C113 H11L 109.5 ?
C16 C113 H11M 109.5 ?
H11L C113 H11M 109.5 ?
C16 C113 H11N 109.5 ?
H11L C113 H11N 109.5 ?
H11M C113 H11N 109.5 ?
C15 C110 H11O 109.5 ?
C15 C110 H11P 109.5 ?
H11O C110 H11P 109.5 ?
C15 C110 H11Q 109.5 ?
H11O C110 H11Q 109.5 ?
H11P C110 H11Q 109.5 ?
C15 C111 H11R 109.5 ?
C15 C111 H11S 109.5 ?
H11R C111 H11S 109.5 ?
C15 C111 H11T 109.5 ?
H11R C111 H11T 109.5 ?
H11S C111 H11T 109.5 ?
C14 C19 H19A 109.5 ?
C14 C19 H19B 109.5 ?
H19A C19 H19B 109.5 ?
C14 C19 H19C 109.5 ?
H19A C19 H19C 109.5 ?
H19B C19 H19C 109.5 ?
C14 C18 H18A 109.5 ?
C14 C18 H18B 109.5 ?
H18A C18 H18B 109.5 ?
C14 C18 H18C 109.5 ?
H18A C18 H18C 109.5 ?
H18B C18 H18C 109.5 ?
O14 S11 O15 117.9(4) y
O14 S11 O13 113.7(6) y
O15 S11 O13 114.2(6) y
O14 S11 C1 103.9(3) y
O15 S11 C1 103.9(4) y
O13 S11 C1 100.4(5) y
S11 O13 NI11 137.1(8) y
F12 C1 F13 106.0(6) y
F12 C1 F11 109.7(7) y
F13 C1 F11 112.0(6) y
F12 C1 S11 110.5(5) y
F13 C1 S11 110.0(4) y
F11 C1 S11 108.6(6) y
O14A S11A O15A 119.1(1) y
O14A S11A O13A 113.30(15) y
O15A S11A O13A 114.10(15) y
O14A S11A C1A 103.6(8) y
O15A S11A C1A 103.7(1) y
O13A S11A C1A 99.90(14) y
S11A O13A NI11 134(2) y
F12A C1A F11A 104.30(16) y
F12A C1A F13A 104.60(14) y
F11A C1A F13A 117.40(15) y
F12A C1A S11A 115.00(13) y
F11A C1A S11A 106.20(13) y
F13A C1A S11A 109.6(1) y
O23 NI21 C22 173.7(4) y
O23 NI21 O23A 11.5(5) y
C22 NI21 O23A 169.7(3) y
O23 NI21 P21 91.2(4) y
C22 NI21 P21 82.59(13) y
O23A NI21 P21 96.7(4) y
O23 NI21 P22 103.1(4) y
C22 NI21 P22 83.13(13) y
O23A NI21 P22 97.0(4) y
P21 NI21 P22 165.59(5) y
O22 P22 C27 102.2(2) y
O22 P22 C26 103.35(19) y
C27 P22 C26 106.6(2) y
O22 P22 NI21 105.85(11) y
C27 P22 NI21 117.76(16) y
C26 P22 NI21 118.76(17) y
O21 P21 C25 103.28(18) y
O21 P21 C24 104.5(2) y
C25 P21 C24 106.4(2) y
O21 P21 NI21 107.16(11) y
C25 P21 NI21 116.16(14) y
C24 P21 NI21 117.79(16) y
C23 O22 P22 112.9(3) y
C21 O21 P21 112.0(2) y
O22 C23 C22 111.5(4) y
O22 C23 H23A 109.3 ?
C22 C23 H23A 109.3 ?
O22 C23 H23B 109.3 ?
C22 C23 H23B 109.3 ?
H23A C23 H23B 108 ?
C23 C22 C21 110.5(4) y
C23 C22 NI21 114.6(3) y
C21 C22 NI21 113.6(3) y
C23 C22 H22 105.8 ?
C21 C22 H22 105.8 ?
NI21 C22 H22 105.8 ?
O21 C21 C22 111.1(4) y
O21 C21 H21D 109.4 ?
C22 C21 H21D 109.4 ?
O21 C21 H21E 109.4 ?
C22 C21 H21E 109.4 ?
H21D C21 H21E 108 ?
C214 C27 C215 111.3(4) y
C214 C27 P22 111.2(4) y
C215 C27 P22 109.5(3) y
C214 C27 H27 108.2 ?
C215 C27 H27 108.2 ?
P22 C27 H27 108.2 ?
C212 C26 C213 112.6(4) y
C212 C26 P22 107.8(3) y
C213 C26 P22 112.4(3) y
C212 C26 H26 107.9 ?
C213 C26 H26 107.9 ?
P22 C26 H26 107.9 ?
C28 C24 C29 110.8(4) y
C28 C24 P21 109.1(3) y
C29 C24 P21 112.0(3) y
C28 C24 H24 108.3 ?
C29 C24 H24 108.3 ?
P21 C24 H24 108.3 ?
C211 C25 C210 111.1(4) y
C211 C25 P21 110.1(3) y
C210 C25 P21 110.1(3) y
C211 C25 H25 108.5 ?
C210 C25 H25 108.5 ?
P21 C25 H25 108.5 ?
C27 C214 H21F 109.5 ?
C27 C214 H21G 109.5 ?
H21F C214 H21G 109.5 ?
C27 C214 H21H 109.5 ?
H21F C214 H21H 109.5 ?
H21G C214 H21H 109.5 ?
C26 C212 H21I 109.5 ?
C26 C212 H21J 109.5 ?
H21I C212 H21J 109.5 ?
C26 C212 H21K 109.5 ?
H21I C212 H21K 109.5 ?
H21J C212 H21K 109.5 ?
C26 C213 H21L 109.5 ?
C26 C213 H21M 109.5 ?
H21L C213 H21M 109.5 ?
C26 C213 H21N 109.5 ?
H21L C213 H21N 109.5 ?
H21M C213 H21N 109.5 ?
C24 C28 H28A 109.5 ?
C24 C28 H28B 109.5 ?
H28A C28 H28B 109.5 ?
C24 C28 H28C 109.5 ?
H28A C28 H28C 109.5 ?
H28B C28 H28C 109.5 ?
C24 C29 H29A 109.5 ?
C24 C29 H29B 109.5 ?
H29A C29 H29B 109.5 ?
C24 C29 H29C 109.5 ?
H29A C29 H29C 109.5 ?
H29B C29 H29C 109.5 ?
C25 C210 H21O 109.5 ?
C25 C210 H21P 109.5 ?
H21O C210 H21P 109.5 ?
C25 C210 H21Q 109.5 ?
H21O C210 H21Q 109.5 ?
H21P C210 H21Q 109.5 ?
C25 C211 H21R 109.5 ?
C25 C211 H21S 109.5 ?
H21R C211 H21S 109.5 ?
C25 C211 H21T 109.5 ?
H21R C211 H21T 109.5 ?
H21S C211 H21T 109.5 ?
O24 S21 O23 117.2(7) y
O24 S21 O25 114.1(5) y
O23 S21 O25 111.0(6) y
O24 S21 C2 104.7(5) y
O23 S21 C2 100.4(6) y
O25 S21 C2 108.0(6) y
S21 O23 NI21 139.9(7) y
F22 C2 F21 111.9(1) y
F22 C2 F23 107.90(11) y
F21 C2 F23 105.00(11) y
F22 C2 S21 113.4(9) y
F21 C2 S21 111.5(8) y
F23 C2 S21 106.5(8) y
O24A S21A O25A 106.60(11) y
O24A S21A O23A 124.50(11) y
O25A S21A O23A 109.6(1) y
O24A S21A C2A 112.7(8) y
O25A S21A C2A 93.7(9) y
O23A S21A C2A 105.4(7) y
S21A O23A NI21 130.2(8) y
F22A C2A F21A 107.8(8) y
F22A C2A F23A 103.0(8) y
F21A C2A F23A 108.5(8) y
F22A C2A S21A 118.7(7) y
F21A C2A S21A 115.5(7) y
F23A C2A S21A 101.9(8) y

loop_
_geom_bond_atom_site_label_1
_geom_bond_atom_site_label_2
_geom_bond_distance
_geom_bond_publ_flag
C215 C27 1.537(6) y
C215 H21a 0.98 ?
C215 H21b 0.98 ?
C215 H21c 0.98 ?
Ni11 C12 1.922(5) y
Ni11 O13 1.964(9) y
Ni11 O13a 1.98(2) y
Ni11 P12 2.1818(13) y
Ni11 P11 2.1869(13) y
P12 O12 1.623(3) y
P12 C16 1.830(5) y
P12 C17 1.835(5) y
P11 O11 1.629(3) y
P11 C14 1.824(5) y
P11 C15 1.828(5) y
O12 C13 1.426(6) y
O11 C11 1.427(6) y
C13 C12 1.472(7) y
C13 H13a 0.99 ?
C13 H13b 0.99 ?
C12 C11 1.420(8) y
C12 H12 1 ?
C11 H11a 0.99 ?
C11 H11b 0.99 ?
C17 C114 1.515(7) y
C17 C115 1.540(7) y
C17 H17 1 ?
C16 C112 1.510(8) y
C16 C113 1.526(7) y
C16 H16 1 ?
C15 C110 1.527(7) y
C15 C111 1.538(7) y
C15 H15 1 ?
C14 C18 1.523(9) y
C14 C19 1.538(7) y
C14 H14 1 ?
C114 H11c 0.98 ?
C114 H11d 0.98 ?
C114 H11e 0.98 ?
C115 H11f 0.98 ?
C115 H11g 0.98 ?
C115 H11h 0.98 ?
C112 H11i 0.98 ?
C112 H11j 0.98 ?
C112 H11k 0.98 ?
C113 H11l 0.98 ?
C113 H11m 0.98 ?
C113 H11n 0.98 ?
C110 H11o 0.98 ?
C110 H11p 0.98 ?
C110 H11q 0.98 ?
C111 H11r 0.98 ?
C111 H11s 0.98 ?
C111 H11t 0.98 ?
C19 H19a 0.98 ?
C19 H19b 0.98 ?
C19 H19c 0.98 ?
C18 H18a 0.98 ?
C18 H18b 0.98 ?
C18 H18c 0.98 ?
S11 O14 1.419(5) y
S11 O15 1.424(6) y
S11 O13 1.460(8) y
S11 C1 1.833(6) y
C1 F12 1.307(7) y
C1 F13 1.341(7) y
C1 F11 1.361(9) y
S11a O14a 1.404(12) y
S11a O15a 1.433(13) y
S11a O13a 1.455(14) y
S11a C1a 1.831(12) y
C1a F12a 1.308(15) y
C1a F11a 1.339(15) y
C1a F13a 1.343(14) y
Ni21 O23 1.935(10) y
Ni21 C22 1.949(4) y
Ni21 O23a 2.017(11) y
Ni21 P21 2.1722(12) y
Ni21 P22 2.1848(12) y
P22 O22 1.629(3) y
P22 C27 1.825(5) y
P22 C26 1.836(4) y
P21 O21 1.622(3) y
P21 C25 1.830(4) y
P21 C24 1.833(5) y
O22 C23 1.442(5) y
O21 C21 1.446(5) y
C23 C22 1.501(6) y
C23 H23a 0.99 ?
C23 H23b 0.99 ?
C22 C21 1.524(6) y
C22 H22 1 ?
C21 H21d 0.99 ?
C21 H21e 0.99 ?
C27 C214 1.527(7) y
C27 H27 1 ?
C26 C212 1.525(7) y
C26 C213 1.541(7) y
C26 H26 1 ?
C24 C28 1.519(7) y
C24 C29 1.530(7) y
C24 H24 1 ?
C25 C211 1.521(6) y
C25 C210 1.524(6) y
C25 H25 1 ?
C214 H21f 0.98 ?
C214 H21g 0.98 ?
C214 H21h 0.98 ?
C212 H21i 0.98 ?
C212 H21j 0.98 ?
C212 H21k 0.98 ?
C213 H21l 0.98 ?
C213 H21m 0.98 ?
C213 H21n 0.98 ?
C28 H28a 0.98 ?
C28 H28b 0.98 ?
C28 H28c 0.98 ?
C29 H29a 0.98 ?
C29 H29b 0.98 ?
C29 H29c 0.98 ?
C210 H21o 0.98 ?
C210 H21p 0.98 ?
C210 H21q 0.98 ?
C211 H21r 0.98 ?
C211 H21s 0.98 ?
C211 H21t 0.98 ?
S21 O24 1.375(7) y
S21 O23 1.435(8) y
S21 O25 1.467(7) y
S21 C2 1.811(11) y
C2 F22 1.302(12) y
C2 F21 1.303(11) y
C2 F23 1.374(14) y
S21a O24a 1.31(1) y
S21a O25a 1.4311(11) y
S21a O23a 1.442(10) y
S21a C2a 1.803(10) y
C2a F22a 1.30(1) y
C2a F21a 1.303(9) y
C2a F23a 1.341(11) y

loop_
_geom_torsion_atom_site_label_1
_geom_torsion_atom_site_label_2
_geom_torsion_atom_site_label_3
_geom_torsion_atom_site_label_4
_geom_torsion
_geom_torsion_publ_flag
C12 NI11 P12 O12 2.6(3) y
O13 NI11 P12 O12 -177.8(4) y
O13A NI11 P12 O12 177.8(8) y
P11 NI11 P12 O12 12.8(3) y
C12 NI11 P12 C16 118.5(4) y
O13 NI11 P12 C16 -62.0(4) y
O13A NI11 P12 C16 -66.4(9) y
P11 NI11 P12 C16 128.6(3) y
C12 NI11 P12 C17 -111.2(3) y
O13 NI11 P12 C17 68.4(4) y
O13A NI11 P12 C17 63.9(8) y
P11 NI11 P12 C17 -101.1(3) y
C12 NI11 P11 O11 -6.9(3) y
O13 NI11 P11 O11 173.4(3) y
O13A NI11 P11 O11 178.1(8) y
P12 NI11 P11 O11 -17.0(3) y
C12 NI11 P11 C14 -122.2(4) y
O13 NI11 P11 C14 58.1(4) y
O13A NI11 P11 C14 62.7(8) y
P12 NI11 P11 C14 -132.4(3) y
C12 NI11 P11 C15 107.4(3) y
O13 NI11 P11 C15 -72.3(4) y
O13A NI11 P11 C15 -67.6(8) y
P12 NI11 P11 C15 97.3(3) y
C16 P12 O12 C13 -121.4(4) y
C17 P12 O12 C13 128.6(4) y
NI11 P12 O12 C13 5.2(4) y
C14 P11 O11 C11 122.0(4) y
C15 P11 O11 C11 -127.5(4) y
NI11 P11 O11 C11 -3.3(4) y
P12 O12 C13 C12 -13.3(7) y
O12 C13 C12 C11 172.2(6) y
O12 C13 C12 NI11 16.8(9) y
P12 NI11 C12 C11 -165.2(7) y
P11 NI11 C12 C11 17.4(6) y
P12 NI11 C12 C13 -10.4(6) y
P11 NI11 C12 C13 172.2(7) y
C13 C12 C11 O11 179.8(6) y
NI11 C12 C11 O11 -24.8(9) y
P11 O11 C11 C12 16.6(7) y
O12 P12 C17 C114 175.2(4) y
C16 P12 C17 C114 67.9(4) y
NI11 P12 C17 C114 -68.4(4) y
O12 P12 C17 C115 -62.1(4) y
C16 P12 C17 C115 -169.4(4) y
NI11 P12 C17 C115 54.3(4) y
O12 P12 C16 C112 81.9(4) y
C17 P12 C16 C112 -171.1(4) y
NI11 P12 C16 C112 -36.2(5) y
O12 P12 C16 C113 -42.6(5) y
C17 P12 C16 C113 64.5(5) y
NI11 P12 C16 C113 -160.6(4) y
O11 P11 C15 C110 -167.9(4) y
C14 P11 C15 C110 -59.7(5) y
NI11 P11 C15 C110 76.0(4) y
O11 P11 C15 C111 68.6(4) y
C14 P11 C15 C111 176.7(4) y
NI11 P11 C15 C111 -47.6(4) y
O11 P11 C14 C18 -74.6(4) y
C15 P11 C14 C18 177.6(4) y
NI11 P11 C14 C18 42.3(4) y
O11 P11 C14 C19 48.7(4) y
C15 P11 C14 C19 -59.1(5) y
NI11 P11 C14 C19 165.6(3) y
O14 S11 O13 NI11 -72.00(12) y
O15 S11 O13 NI11 67.30(13) y
C1 S11 O13 NI11 177.7(1) y
O13A NI11 O13 S11 115(14) y
P12 NI11 O13 S11 68.30(12) y
P11 NI11 O13 S11 -114.50(12) y
O14 S11 C1 F12 62.7(6) y
O15 S11 C1 F12 -61.1(7) y
O13 S11 C1 F12 -179.5(8) y
O14 S11 C1 F13 179.5(4) y
O15 S11 C1 F13 55.6(5) y
O13 S11 C1 F13 -62.7(7) y
O14 S11 C1 F11 -57.6(6) y
O15 S11 C1 F11 178.5(6) y
O13 S11 C1 F11 60.2(8) y
O14A S11A O13A NI11 87(3) y
O15A S11A O13A NI11 -54(3) y
C1A S11A O13A NI11 -164(3) y
O13 NI11 O13A S11A -11(10) y
P12 NI11 O13A S11A 122(3) y
P11 NI11 O13A S11A -61(3) y
O14A S11A C1A F12A -61.30(16) y
O15A S11A C1A F12A 63.70(17) y
O13A S11A C1A F12A -178(2) y
O14A S11A C1A F11A 53.50(15) y
O15A S11A C1A F11A 178.50(15) y
O13A S11A C1A F11A -64(2) y
O14A S11A C1A F13A -178.80(11) y
O15A S11A C1A F13A -53.80(14) y
O13A S11A C1A F13A 64.20(18) y
O23 NI21 P22 O22 -173.5(3) y
C22 NI21 P22 O22 6.98(19) y
O23A NI21 P22 O22 176.6(3) y
P21 NI21 P22 O22 14.5(3) y
O23 NI21 P22 C27 73.1(4) y
C22 NI21 P22 C27 -106.5(2) y
O23A NI21 P22 C27 63.1(4) y
P21 NI21 P22 C27 -98.9(3) y
O23 NI21 P22 C26 -58.0(4) y
C22 NI21 P22 C26 122.4(2) y
O23A NI21 P22 C26 -68.0(4) y
P21 NI21 P22 C26 130.0(3) y
O23 NI21 P21 O21 170.0(3) y
C22 NI21 P21 O21 -10.18(19) y
O23A NI21 P21 O21 -179.8(3) y
P22 NI21 P21 O21 -17.8(3) y
O23 NI21 P21 C25 -75.1(3) y
C22 NI21 P21 C25 104.6(2) y
O23A NI21 P21 C25 -65.0(4) y
P22 NI21 P21 C25 97.0(3) y
O23 NI21 P21 C24 52.7(3) y
C22 NI21 P21 C24 -127.5(2) y
O23A NI21 P21 C24 62.8(4) y
P22 NI21 P21 C24 -135.1(3) y
C27 P22 O22 C23 136.2(3) y
C26 P22 O22 C23 -113.1(3) y
NI21 P22 O22 C23 12.4(3) y
C25 P21 O21 C21 -133.1(3) y
C24 P21 O21 C21 115.8(3) y
NI21 P21 O21 C21 -9.9(3) y
P22 O22 C23 C22 -32.3(4) y
O22 C23 C22 C21 169.9(3) y
O22 C23 C22 NI21 40.0(5) y
O23A NI21 C22 C23 -117(2) y
P21 NI21 C22 C23 156.6(4) y
P22 NI21 C22 C23 -25.2(3) y
O23A NI21 C22 C21 115(2) y
P21 NI21 C22 C21 28.3(3) y
P22 NI21 C22 C21 -153.6(3) y
P21 O21 C21 C22 31.8(4) y
C23 C22 C21 O21 -172.9(4) y
NI21 C22 C21 O21 -42.5(5) y
O22 P22 C27 C214 166.2(3) y
C26 P22 C27 C214 58.1(4) y
NI21 P22 C27 C214 -78.3(4) y
O22 P22 C27 C215 -70.3(4) y
C26 P22 C27 C215 -178.5(3) y
NI21 P22 C27 C215 45.1(4) y
O22 P22 C26 C212 71.6(3) y
C27 P22 C26 C212 179.0(3) y
NI21 P22 C26 C212 -45.1(4) y
O22 P22 C26 C213 -53.1(4) y
C27 P22 C26 C213 54.2(4) y
NI21 P22 C26 C213 -169.9(3) y
O21 P21 C24 C28 -68.2(4) y
C25 P21 C24 C28 -177.0(4) y
NI21 P21 C24 C28 50.6(4) y
O21 P21 C24 C29 54.8(4) y
C25 P21 C24 C29 -54.0(4) y
NI21 P21 C24 C29 173.6(3) y
O21 P21 C25 C211 66.1(3) y
C24 P21 C25 C211 175.8(3) y
NI21 P21 C25 C211 -50.9(4) y
O21 P21 C25 C210 -171.1(3) y
C24 P21 C25 C210 -61.4(4) y
NI21 P21 C25 C210 71.9(3) y
O24 S21 O23 NI21 -60.70(15) y
O25 S21 O23 NI21 72.80(15) y
C2 S21 O23 NI21 -173.30(13) y
O23A NI21 O23 S21 132(5) y
P21 NI21 O23 S21 -109.20(13) y
P22 NI21 O23 S21 72.80(13) y
O24 S21 C2 F22 179.2(9) y
O23 S21 C2 F22 -58.90(11) y
O25 S21 C2 F22 57.3(1) y
O24 S21 C2 F21 51.90(11) y
O23 S21 C2 F21 173.7(1) y
O25 S21 C2 F21 -70.0(1) y
O24 S21 C2 F23 -62.2(9) y
O23 S21 C2 F23 59.7(1) y
O25 S21 C2 F23 175.9(8) y
O24A S21A O23A NI21 -85.20(15) y
O25A S21A O23A NI21 42.70(15) y
C2A S21A O23A NI21 142.4(1) y
O23 NI21 O23A S21A -45(3) y
C22 NI21 O23A S21A 167.80(15) y
P21 NI21 O23A S21A -106.80(12) y
P22 NI21 O23A S21A 77.60(12) y
O24A S21A C2A F22A 171.4(1) y
O25A S21A C2A F22A 61.70(11) y
O23A S21A C2A F22A -49.80(12) y
O24A S21A C2A F21A 41.00(13) y
O25A S21A C2A F21A -68.70(11) y
O23A S21A C2A F21A 179.8(9) y
O24A S21A C2A F23A -76.50(11) y
O25A S21A C2A F23A 173.8(1) y
O23A S21A C2A F23A 62.3(1) y
